data_7151979
loop_
_publ_author_name
'Ni, Cheng-Yan'
'Kan, Sha-Sha'
'Liu, Quan-Zhong'
'Kang, Tai-Ran'

_publ_section_title
;
 Diastereoselective and enantioselective capture of chiral zinc enolate
 using nitroolefins: a rapid access to chiral \g-nitro carbonyl
 compounds.
;
_journal_issue 18
_journal_name_full 'Organic &amp; biomolecular chemistry'
_journal_page_first 6211
_journal_page_last 6214
_journal_paper_doi 10.1039/c1ob05903c
_journal_volume 9
_journal_year 2011
_chemical_absolute_configuration ad
_chemical_formula_moiety 'C25 H24 Br N O3'
_chemical_formula_sum 'C25 H24 Br N O3'
_chemical_formula_weight 466.36
_chemical_name_systematic
;
?
;
_space_group_IT_number 146
_symmetry_cell_setting trigonal
_symmetry_space_group_name_Hall 'R 3'
_symmetry_space_group_name_H-M 'R 3 :H'
_atom_sites_solution_hydrogens geom
_atom_sites_solution_primary direct
_atom_sites_solution_secondary difmap
_audit_creation_method SHELXL-97
_cell_angle_alpha 90.00
_cell_angle_beta 90.00
_cell_angle_gamma 120.00
_cell_formula_units_Z 9
_cell_length_a 20.3125(12)
_cell_length_b 20.3125(12)
_cell_length_c 15.9673(11)
_cell_measurement_reflns_used 5458
_cell_measurement_temperature 291(2)
_cell_measurement_theta_max 69.7417
_cell_measurement_theta_min 3.7368
_cell_volume 5705.4(6)
_computing_cell_refinement 'CrysAlisPro (Oxford Diffraction Ltd.)'
_computing_data_collection 'CrysAlisPro (Oxford Diffraction Ltd.)'
_computing_data_reduction 'CrysAlisPro (Oxford Diffraction Ltd.)'
_computing_molecular_graphics 'Ortep-3 (L. J. Farrugia, 2001)'
_computing_publication_material SHELXL-97
_computing_structure_refinement 'SHELXL-97 (Sheldrick, 1997)'
_computing_structure_solution 'SHELXS-97 (Sheldrick, 1997)'
_diffrn_ambient_temperature 291(2)
_diffrn_detector_area_resol_mean 15.9149
_diffrn_measured_fraction_theta_full 0.990
_diffrn_measured_fraction_theta_max 0.990
_diffrn_measurement_device_type 'Gemini S Ultra, Oxford Diffraction'
_diffrn_measurement_method '\w scans'
_diffrn_radiation_monochromator mirror
_diffrn_radiation_source 'Enhance Ultra (Cu) X-ray Source'
_diffrn_radiation_type CuK\a
_diffrn_radiation_wavelength 1.54184
_diffrn_reflns_av_R_equivalents 0.0189
_diffrn_reflns_av_sigmaI/netI 0.0171
_diffrn_reflns_limit_h_max 24
_diffrn_reflns_limit_h_min -24
_diffrn_reflns_limit_k_max 24
_diffrn_reflns_limit_k_min -24
_diffrn_reflns_limit_l_max 19
_diffrn_reflns_limit_l_min -19
_diffrn_reflns_number 15602
_diffrn_reflns_theta_full 69.82
_diffrn_reflns_theta_max 69.82
_diffrn_reflns_theta_min 3.74
_diffrn_standards_decay_% 0
_diffrn_standards_interval_count 0
_diffrn_standards_interval_time 0
_diffrn_standards_number 0
_exptl_absorpt_coefficient_mu 2.390
_exptl_absorpt_correction_T_max 0.6465
_exptl_absorpt_correction_T_min 0.5152
_exptl_absorpt_correction_type multi-scan
_exptl_absorpt_process_details
;
CrysAlisPro, Oxford Diffraction Ltd.,
Version 1.171.34.44 (release 25-10-2010 CrysAlis171 .NET)
(compiled Oct 25 2010,18:11:34)
Empirical absorption correction using spherical harmonics,
implemented in SCALE3 ABSPACK scaling algorithm.
;
_exptl_crystal_colour colorless
_exptl_crystal_density_diffrn 1.222
_exptl_crystal_density_method 'not measured'
_exptl_crystal_description plate
_exptl_crystal_F_000 2160
_exptl_crystal_size_max 0.32
_exptl_crystal_size_mid 0.20
_exptl_crystal_size_min 0.20
_refine_diff_density_max 0.549
_refine_diff_density_min -0.247
_refine_diff_density_rms 0.066
_refine_ls_abs_structure_details 'Flack H D (1983), Acta Cryst. A39, 876-881'
_refine_ls_abs_structure_Flack -0.01(4)
_refine_ls_extinction_coef 0.00110(8)
_refine_ls_extinction_expression Fc^*^=kFc[1+0.001xFc^2^\l^3^/sin(2\q)]^-1/4^
_refine_ls_extinction_method SHELXL
_refine_ls_goodness_of_fit_ref 1.082
_refine_ls_hydrogen_treatment refall
_refine_ls_matrix_type full
_refine_ls_number_parameters 261
_refine_ls_number_reflns 4702
_refine_ls_number_restraints 89
_refine_ls_restrained_S_all 1.151
_refine_ls_R_factor_all 0.1031
_refine_ls_R_factor_gt 0.0842
_refine_ls_shift/su_max 0.000
_refine_ls_shift/su_mean 0.000
_refine_ls_structure_factor_coef Fsqd
_refine_ls_weighting_details 'calc w=1/[\s^2^(Fo^2^)+(0.0505P)^2^+13.8477P] where P=(Fo^2^+2Fc^2^)/3'
_refine_ls_weighting_scheme calc
_refine_ls_wR_factor_gt 0.1875
_refine_ls_wR_factor_ref 0.1980
_reflns_number_gt 3179
_reflns_number_total 4702
_reflns_threshold_expression >2sigma(I)
_cod_data_source_file c1ob05903c.txt
_cod_data_source_block 4d
_cod_original_sg_symbol_H-M 'R 3'
_cod_database_code 7151979

loop_
_symmetry_equiv_pos_as_xyz
'x, y, z'
'-y, x-y, z'
'-x+y, -x, z'
'x+2/3, y+1/3, z+1/3'
'-y+2/3, x-y+1/3, z+1/3'
'-x+y+2/3, -x+1/3, z+1/3'
'x+1/3, y+2/3, z+2/3'
'-y+1/3, x-y+2/3, z+2/3'
'-x+y+1/3, -x+2/3, z+2/3'

loop_
_atom_site_label
_atom_site_type_symbol
_atom_site_fract_x
_atom_site_fract_y
_atom_site_fract_z
_atom_site_U_iso_or_equiv
_atom_site_adp_type
_atom_site_occupancy
_atom_site_symmetry_multiplicity
_atom_site_calc_flag
_atom_site_refinement_flags
Br1 Br 0.49740(11) 1.07223(9) 0.41764(10) 0.2130(9) Uani 1 1 d .
C4 C 0.3457(4) 0.9035(4) 0.2092(4) 0.0947(17) Uani 1 1 d .
O3 O 0.2421(3) 0.6878(3) 0.2138(4) 0.1329(19) Uani 1 1 d .
C11 C 0.2338(4) 0.7427(4) 0.3387(6) 0.107(2) Uani 1 1 d .
C7 C 0.2912(4) 0.8464(4) 0.1467(5) 0.0985(18) Uani 1 1 d .
H7 H 0.2764 0.8742 0.1081 0.118 Uiso 1 1 calc R
C10 C 0.2337(4) 0.7381(4) 0.2490(6) 0.110(2) Uani 1 1 d .
C9 C 0.2187(4) 0.7901(4) 0.1957(5) 0.1064(19) Uani 1 1 d U
H9 H 0.2053 0.8199 0.2331 0.128 Uiso 1 1 calc R
C5 C 0.3380(5) 0.9630(4) 0.2322(5) 0.117(2) Uani 1 1 d .
H5 H 0.3021 0.9709 0.2048 0.140 Uiso 1 1 calc R
C8 C 0.3246(4) 0.8087(4) 0.0947(5) 0.115(2) Uani 1 1 d U
H8B H 0.3481 0.7881 0.1311 0.138 Uiso 1 1 calc R
H8A H 0.2845 0.7670 0.0635 0.138 Uiso 1 1 calc R
C3 C 0.3997(4) 0.8953(4) 0.2495(5) 0.108(2) Uani 1 1 d .
H3 H 0.4057 0.8543 0.2348 0.129 Uiso 1 1 calc R
C16 C 0.2363(4) 0.6855(5) 0.3865(8) 0.132(3) Uani 1 1 d .
H16 H 0.2377 0.6459 0.3590 0.159 Uiso 1 1 calc R
C2 C 0.4466(5) 0.9438(5) 0.3113(6) 0.130(3) Uani 1 1 d .
H2 H 0.4842 0.9373 0.3367 0.156 Uiso 1 1 calc R
C18 C 0.1342(4) 0.7941(5) 0.0753(5) 0.153(3) Uani 1 1 d GU
C19 C 0.1172(5) 0.8460(5) 0.1118(5) 0.180(4) Uani 1 1 d GU
H19 H 0.1155 0.8491 0.1698 0.216 Uiso 1 1 calc R
C20 C 0.1026(5) 0.8932(5) 0.0616(7) 0.234(5) Uani 1 1 d GU
H20 H 0.0913 0.9279 0.0860 0.281 Uiso 1 1 calc R
C21 C 0.1051(5) 0.8885(6) -0.0251(7) 0.231(5) Uani 1 1 d GU
H21 H 0.0954 0.9201 -0.0587 0.277 Uiso 1 1 calc R
C22 C 0.1221(5) 0.8367(7) -0.0616(4) 0.217(5) Uani 1 1 d GU
H22 H 0.1238 0.8336 -0.1195 0.260 Uiso 1 1 calc R
C23 C 0.1367(5) 0.7895(6) -0.0113(6) 0.203(4) Uani 1 1 d GU
H23 H 0.1480 0.7548 -0.0358 0.244 Uiso 1 1 calc R
C6 C 0.3807(6) 1.0122(5) 0.2939(7) 0.136(3) Uani 1 1 d .
H6 H 0.3735 1.0522 0.3095 0.163 Uiso 1 1 calc R
C15 C 0.2366(6) 0.6867(8) 0.4757(8) 0.157(4) Uani 1 1 d .
H15 H 0.2353 0.6469 0.5060 0.188 Uiso 1 1 calc R
C13 C 0.2363(6) 0.8017(7) 0.4684(9) 0.167(4) Uani 1 1 d .
H13 H 0.2363 0.8420 0.4960 0.200 Uiso 1 1 calc R
N1 N 0.3812(5) 0.8628(6) 0.0365(5) 0.137(3) Uani 1 1 d U
C14 C 0.2389(6) 0.7471(7) 0.5161(7) 0.144(3) Uani 1 1 d .
H14 H 0.2420 0.7510 0.5742 0.173 Uiso 1 1 calc R
C1 C 0.4346(5) 1.0009(5) 0.3323(5) 0.127(3) Uani 1 1 d .
C12 C 0.2338(5) 0.8010(5) 0.3810(6) 0.135(3) Uani 1 1 d .
H12 H 0.2321 0.8399 0.3520 0.162 Uiso 1 1 calc R
O1 O 0.3781(6) 0.9068(6) 0.0038(7) 0.220(4) Uani 1 1 d U
O2 O 0.4364(6) 0.8607(7) 0.0257(6) 0.221(4) Uani 1 1 d U
C24 C 0.0759(5) 0.6903(6) 0.1908(8) 0.162(4) Uani 1 1 d U
H24B H 0.0650 0.7224 0.2263 0.195 Uiso 1 1 calc R
H24A H 0.0876 0.6589 0.2267 0.195 Uiso 1 1 calc R
C25 C 0.0021(7) 0.6364(7) 0.1338(8) 0.200(5) Uani 1 1 d U
H25A H 0.0108 0.6006 0.1037 0.299 Uiso 1 1 calc R
H25C H -0.0066 0.6672 0.0948 0.299 Uiso 1 1 calc R
H25B H -0.0417 0.6095 0.1692 0.299 Uiso 1 1 calc R
C17 C 0.1471(5) 0.7419(5) 0.1329(6) 0.132(2) Uani 1 1 d U
H17 H 0.1581 0.7086 0.0983 0.158 Uiso 1 1 calc R

loop_
_atom_site_aniso_label
_atom_site_aniso_U_11
_atom_site_aniso_U_22
_atom_site_aniso_U_33
_atom_site_aniso_U_23
_atom_site_aniso_U_13
_atom_site_aniso_U_12
Br1 0.2547(18) 0.1783(12) 0.1700(11) -0.0647(10) -0.0470(11) 0.0811(12)
C4 0.088(4) 0.083(4) 0.117(5) 0.007(3) 0.009(3) 0.046(3)
O3 0.144(4) 0.102(3) 0.166(5) 0.008(3) 0.038(4) 0.071(3)
C11 0.092(4) 0.084(4) 0.142(6) 0.006(4) 0.020(4) 0.041(3)
C7 0.093(4) 0.089(4) 0.115(5) 0.001(3) 0.003(4) 0.046(4)
C10 0.099(5) 0.085(4) 0.136(6) 0.001(4) 0.025(4) 0.039(4)
C9 0.103(4) 0.093(4) 0.124(5) -0.001(4) 0.011(4) 0.049(4)
C5 0.117(6) 0.093(5) 0.138(6) -0.001(5) -0.005(5) 0.050(4)
C8 0.109(5) 0.103(5) 0.118(5) -0.012(4) 0.014(4) 0.042(4)
C3 0.120(5) 0.088(4) 0.116(5) -0.004(4) 0.010(4) 0.053(4)
C16 0.104(5) 0.104(5) 0.197(10) 0.000(6) 0.004(6) 0.057(4)
C2 0.133(6) 0.113(6) 0.146(7) -0.007(5) 0.004(5) 0.064(5)
C18 0.103(5) 0.171(7) 0.148(6) -0.006(5) -0.016(5) 0.041(5)
C19 0.171(8) 0.171(7) 0.209(7) 0.024(6) -0.016(6) 0.094(6)
C20 0.235(10) 0.234(9) 0.240(8) 0.028(7) -0.035(8) 0.122(8)
C21 0.203(9) 0.246(9) 0.222(8) 0.025(7) -0.045(8) 0.096(7)
C22 0.165(8) 0.245(10) 0.210(8) 0.035(6) -0.023(7) 0.081(7)
C23 0.160(8) 0.225(9) 0.187(6) 0.014(6) -0.003(7) 0.068(6)
C6 0.149(7) 0.093(5) 0.173(8) -0.006(5) 0.009(7) 0.066(5)
C15 0.136(7) 0.176(10) 0.146(9) 0.045(8) 0.016(7) 0.070(7)
C13 0.183(10) 0.139(9) 0.181(11) -0.031(8) 0.025(9) 0.081(8)
N1 0.137(6) 0.178(7) 0.122(5) 0.030(5) 0.028(4) 0.098(6)
C14 0.145(8) 0.148(9) 0.148(8) -0.002(7) 0.011(6) 0.080(7)
C1 0.131(6) 0.111(6) 0.116(6) -0.011(5) -0.016(5) 0.042(5)
C12 0.153(8) 0.115(6) 0.138(8) -0.006(5) 0.023(6) 0.067(5)
O1 0.226(7) 0.222(7) 0.234(8) 0.087(6) 0.078(6) 0.128(6)
O2 0.173(6) 0.283(8) 0.217(7) 0.070(6) 0.048(5) 0.121(6)
C24 0.108(5) 0.126(7) 0.228(11) 0.007(6) 0.019(6) 0.039(5)
C25 0.148(6) 0.182(8) 0.230(9) -0.025(7) 0.007(6) 0.053(5)
C17 0.107(4) 0.120(5) 0.159(6) -0.025(4) 0.007(4) 0.049(4)

loop_
_atom_type_symbol
_atom_type_description
_atom_type_scat_dispersion_real
_atom_type_scat_dispersion_imag
_atom_type_scat_source
C C 0.0181 0.0091 'International Tables Vol C Tables 4.2.6.8 and 6.1.1.4'
H H 0.0000 0.0000 'International Tables Vol C Tables 4.2.6.8 and 6.1.1.4'
N N 0.0311 0.0180 'International Tables Vol C Tables 4.2.6.8 and 6.1.1.4'
O O 0.0492 0.0322 'International Tables Vol C Tables 4.2.6.8 and 6.1.1.4'
Br Br -0.6763 1.2805 'International Tables Vol C Tables 4.2.6.8 and 6.1.1.4'

loop_
_geom_angle_atom_site_label_1
_geom_angle_atom_site_label_2
_geom_angle_atom_site_label_3
_geom_angle
C5 C4 C3 116.6(7)
C5 C4 C7 120.0(7)
C3 C4 C7 123.3(6)
C12 C11 C16 117.5(9)
C12 C11 C10 123.3(8)
C16 C11 C10 119.2(8)
C8 C7 C4 114.3(6)
C8 C7 C9 114.1(6)
C4 C7 C9 107.1(6)
C8 C7 H7 107.0
C4 C7 H7 107.0
C9 C7 H7 107.0
O3 C10 C11 120.3(7)
O3 C10 C9 118.6(8)
C11 C10 C9 121.0(7)
C10 C9 C7 110.7(6)
C10 C9 C17 111.1(6)
C7 C9 C17 111.4(6)
C10 C9 H9 107.8
C7 C9 H9 107.8
C17 C9 H9 107.8
C4 C5 C6 122.6(8)
C4 C5 H5 118.7
C6 C5 H5 118.7
N1 C8 C7 110.9(7)
N1 C8 H8B 109.5
C7 C8 H8B 109.5
N1 C8 H8A 109.5
C7 C8 H8A 109.5
H8B C8 H8A 108.1
C4 C3 C2 124.4(7)
C4 C3 H3 117.8
C2 C3 H3 117.8
C11 C16 C15 122.0(9)
C11 C16 H16 119.0
C15 C16 H16 119.0
C1 C2 C3 115.8(9)
C1 C2 H2 122.1
C3 C2 H2 122.1
C19 C18 C23 120.0
C19 C18 C17 118.1(7)
C23 C18 C17 121.9(7)
C20 C19 C18 120.0
C20 C19 H19 120.0
C18 C19 H19 120.0
C19 C20 C21 120.0
C19 C20 H20 120.0
C21 C20 H20 120.0
C20 C21 C22 120.0
C20 C21 H21 120.0
C22 C21 H21 120.0
C21 C22 C23 120.0
C21 C22 H22 120.0
C23 C22 H22 120.0
C22 C23 C18 120.0
C22 C23 H23 120.0
C18 C23 H23 120.0
C5 C6 C1 118.0(8)
C5 C6 H6 121.0
C1 C6 H6 121.0
C14 C15 C16 118.9(11)
C14 C15 H15 120.5
C16 C15 H15 120.5
C14 C13 C12 124.5(10)
C14 C13 H13 117.8
C12 C13 H13 117.8
O1 N1 O2 115.0(11)
O1 N1 C8 126.1(10)
O2 N1 C8 118.8(10)
C13 C14 C15 117.8(11)
C13 C14 H14 121.1
C15 C14 H14 121.1
C2 C1 C6 122.6(8)
C2 C1 Br1 119.1(8)
C6 C1 Br1 118.2(8)
C11 C12 C13 119.1(10)
C11 C12 H12 120.4
C13 C12 H12 120.4
C17 C24 C25 110.3(9)
C17 C24 H24B 109.6
C25 C24 H24B 109.6
C17 C24 H24A 109.6
C25 C24 H24A 109.6
H24B C24 H24A 108.1
C24 C25 H25A 109.5
C24 C25 H25C 109.5
H25A C25 H25C 109.5
C24 C25 H25B 109.5
H25A C25 H25B 109.5
H25C C25 H25B 109.5
C18 C17 C24 113.1(8)
C18 C17 C9 111.5(7)
C24 C17 C9 106.3(8)
C18 C17 H17 108.6
C24 C17 H17 108.6
C9 C17 H17 108.6

loop_
_geom_bond_atom_site_label_1
_geom_bond_atom_site_label_2
_geom_bond_distance
Br1 C1 1.933(8)
C4 C5 1.345(10)
C4 C3 1.351(10)
C4 C7 1.512(9)
O3 C10 1.251(8)
C11 C12 1.366(11)
C11 C16 1.411(12)
C11 C10 1.435(11)
C7 C8 1.502(9)
C7 C9 1.551(9)
C7 H7 0.9800
C10 C9 1.500(10)
C9 C17 1.630(11)
C9 H9 0.9800
C5 C6 1.362(12)
C5 H5 0.9300
C8 N1 1.458(10)
C8 H8B 0.9700
C8 H8A 0.9700
C3 C2 1.383(11)
C3 H3 0.9300
C16 C15 1.425(14)
C16 H16 0.9300
C2 C1 1.341(12)
C2 H2 0.9300
C18 C19 1.3900
C18 C23 1.3900
C18 C17 1.523(11)
C19 C20 1.3900
C19 H19 0.9300
C20 C21 1.3900
C20 H20 0.9300
C21 C22 1.3900
C21 H21 0.9300
C22 C23 1.3900
C22 H22 0.9300
C23 H23 0.9300
C6 C1 1.371(12)
C6 H6 0.9300
C15 C14 1.367(15)
C15 H15 0.9300
C13 C14 1.367(15)
C13 C12 1.396(15)
C13 H13 0.9300
N1 O1 1.064(10)
N1 O2 1.156(10)
C14 H14 0.9300
C12 H12 0.9300
C24 C17 1.591(13)
C24 C25 1.624(15)
C24 H24B 0.9700
C24 H24A 0.9700
C25 H25A 0.9600
C25 H25C 0.9600
C25 H25B 0.9600
C17 H17 0.9800

loop_
_geom_torsion_atom_site_label_1
_geom_torsion_atom_site_label_2
_geom_torsion_atom_site_label_3
_geom_torsion_atom_site_label_4
_geom_torsion
C5 C4 C7 C8 150.6(7)
C3 C4 C7 C8 -34.7(10)
C5 C4 C7 C9 -82.0(8)
C3 C4 C7 C9 92.6(8)
C12 C11 C10 O3 172.2(8)
C16 C11 C10 O3 -6.0(10)
C12 C11 C10 C9 -11.6(11)
C16 C11 C10 C9 170.2(7)
O3 C10 C9 C7 -71.5(8)
C11 C10 C9 C7 112.2(7)
O3 C10 C9 C17 52.8(8)
C11 C10 C9 C17 -123.4(7)
C8 C7 C9 C10 54.9(8)
C4 C7 C9 C10 -72.6(7)
C8 C7 C9 C17 -69.3(8)
C4 C7 C9 C17 163.2(6)
C3 C4 C5 C6 -1.4(12)
C7 C4 C5 C6 173.6(8)
C4 C7 C8 N1 -69.1(8)
C9 C7 C8 N1 167.1(7)
C5 C4 C3 C2 -0.4(11)
C7 C4 C3 C2 -175.2(7)
C12 C11 C16 C15 1.7(12)
C10 C11 C16 C15 180.0(8)
C4 C3 C2 C1 1.8(12)
C23 C18 C19 C20 0.0
C17 C18 C19 C20 -178.0(7)
C18 C19 C20 C21 0.0
C19 C20 C21 C22 0.0
C20 C21 C22 C23 0.0
C21 C22 C23 C18 0.0
C19 C18 C23 C22 0.0
C17 C18 C23 C22 178.0(7)
C4 C5 C6 C1 1.5(14)
C11 C16 C15 C14 -3.7(14)
C7 C8 N1 O1 -37.6(15)
C7 C8 N1 O2 139.6(11)
C12 C13 C14 C15 -1.9(17)
C16 C15 C14 C13 3.7(15)
C3 C2 C1 C6 -1.7(14)
C3 C2 C1 Br1 -179.7(6)
C5 C6 C1 C2 0.1(15)
C5 C6 C1 Br1 178.2(7)
C16 C11 C12 C13 0.2(13)
C10 C11 C12 C13 -178.0(8)
C14 C13 C12 C11 -0.1(17)
C19 C18 C17 C24 59.0(9)
C23 C18 C17 C24 -119.0(8)
C19 C18 C17 C9 -60.8(8)
C23 C18 C17 C9 121.2(6)
C25 C24 C17 C18 60.2(11)
C25 C24 C17 C9 -177.1(8)
C10 C9 C17 C18 -177.0(7)
C7 C9 C17 C18 -53.0(8)
C10 C9 C17 C24 59.3(8)
C7 C9 C17 C24 -176.8(7)
